data_7045088
loop_
_publ_author_name
'Marchetti, Fabio'
'Pettinari, Riccardo'
'Di Nicola, Corrado'
'Pettinari, Claudio'
'Palmucci, Jessica'
'Scopelliti, Rosario'
'Riedel, Tina'
'Therrien, Bruno'
'Galindo, Agust\'in'
'Dyson, Paul J.'

_publ_section_title
;
 Synthesis, characterization and cytotoxicity of arene-ruthenium(ii)
 complexes with acylpyrazolones functionalized with aromatic groups in the
 acyl moiety.
;
_journal_issue 3
_journal_name_full 'Dalton transactions (Cambridge, England : 2003)'
_journal_page_first 868
_journal_page_last 878
_journal_paper_doi 10.1039/c7dt04249c
_journal_volume 47
_journal_year 2018
_chemical_formula_moiety 'C31 H29 Cl N2 O2 Ru'
_chemical_formula_sum 'C31 H29 Cl N2 O2 Ru'
_chemical_formula_weight 598.08
_space_group_crystal_system monoclinic
_space_group_IT_number 14
_space_group_name_Hall '-P 2ybc'
_space_group_name_H-M_alt 'P 1 21/c 1'
_symmetry_space_group_name_Hall '-P 2ybc'
_symmetry_space_group_name_H-M 'P 1 21/c 1'
_atom_sites_solution_hydrogens geom
_atom_sites_solution_primary direct
_atom_sites_solution_secondary difmap
_audit_creation_method SHELXL-2016/6
_audit_update_record
;
2017-10-20 deposited with the CCDC.
2017-12-07 downloaded from the CCDC.
;
_cell_angle_alpha 90
_cell_angle_beta 106.967(14)
_cell_angle_gamma 90
_cell_formula_units_Z 4
_cell_length_a 9.9327(18)
_cell_length_b 27.560(4)
_cell_length_c 10.059(2)
_cell_measurement_reflns_used 54
_cell_measurement_temperature 120(2)
_cell_measurement_theta_max 22
_cell_measurement_theta_min 3
_cell_volume 2633.7(8)
_computing_cell_refinement 'Dirax/lsq (Duisenberg & Schreurs, 1989-2000)'
_computing_data_collection 'Collect (Bruker AXS BV, 1997-2004)'
_computing_data_reduction 'EvalCCD (Duisenberg & Schreurs, 1990-2000)'
_computing_molecular_graphics 'Mercury 3.9 (CSD, 2016)'
_computing_publication_material 'CIFTab (Sheldrick, 2016)'
_computing_structure_refinement 'SHELXL-2016/6 (Sheldrick, 2016)'
_computing_structure_solution 'Bruker SHELXTL'
_diffrn_ambient_temperature 120(2)
_diffrn_measured_fraction_theta_full 0.999
_diffrn_measured_fraction_theta_max 0.996
_diffrn_measurement_device_type 'Bruker APEX II CCD'
_diffrn_measurement_method 'phi and omega scans'
_diffrn_radiation_monochromator graphite
_diffrn_radiation_source 'sealed tube'
_diffrn_radiation_type 'Mo K\a'
_diffrn_radiation_wavelength 0.71073
_diffrn_reflns_av_R_equivalents 0.1330
_diffrn_reflns_av_unetI/netI 0.1049
_diffrn_reflns_Laue_measured_fraction_full 0.999
_diffrn_reflns_Laue_measured_fraction_max 0.996
_diffrn_reflns_limit_h_max 11
_diffrn_reflns_limit_h_min -11
_diffrn_reflns_limit_k_max 33
_diffrn_reflns_limit_k_min -33
_diffrn_reflns_limit_l_max 12
_diffrn_reflns_limit_l_min -12
_diffrn_reflns_number 28906
_diffrn_reflns_point_group_measured_fraction_full 0.999
_diffrn_reflns_point_group_measured_fraction_max 0.996
_diffrn_reflns_theta_full 25.242
_diffrn_reflns_theta_max 25.442
_diffrn_reflns_theta_min 2.268
_exptl_absorpt_coefficient_mu 0.729
_exptl_absorpt_correction_T_max 0.7452
_exptl_absorpt_correction_T_min 0.4914
_exptl_absorpt_correction_type multi-scan
_exptl_absorpt_process_details 'SADABS 2008, Bruker AXS, 2008'
_exptl_crystal_colour orange
_exptl_crystal_density_diffrn 1.508
_exptl_crystal_description prism
_exptl_crystal_F_000 1224
_exptl_crystal_size_max 0.351
_exptl_crystal_size_mid 0.211
_exptl_crystal_size_min 0.185
_refine_diff_density_max 1.702
_refine_diff_density_min -2.096
_refine_diff_density_rms 0.152
_refine_ls_extinction_method none
_refine_ls_goodness_of_fit_ref 1.089
_refine_ls_hydrogen_treatment constr
_refine_ls_matrix_type full
_refine_ls_number_parameters 338
_refine_ls_number_reflns 4848
_refine_ls_number_restraints 0
_refine_ls_restrained_S_all 1.089
_refine_ls_R_factor_all 0.1237
_refine_ls_R_factor_gt 0.0718
_refine_ls_shift/su_max 0.001
_refine_ls_shift/su_mean 0.000
_refine_ls_structure_factor_coef Fsqd
_refine_ls_weighting_details 'w=1/[\s^2^(Fo^2^)+(0.0528P)^2^+13.9806P] where P=(Fo^2^+2Fc^2^)/3'
_refine_ls_weighting_scheme calc
_refine_ls_wR_factor_gt 0.1424
_refine_ls_wR_factor_ref 0.1678
_reflns_Friedel_coverage 0.000
_reflns_number_gt 3170
_reflns_number_total 4848
_reflns_threshold_expression 'I > 2\s(I)'
_cod_data_source_file c7dt04249c2.cif
_cod_data_source_block complex2
_cod_depositor_comments 'Adding full bibliography for 7045087--7045091.cif.'
_cod_original_cell_volume 2633.8(9)
_cod_database_code 7045088
_shelx_shelxl_version_number 2016/6
_shelx_space_group_comment
;
The symmetry employed for this shelxl refinement is uniquely defined
by the following loop, which should always be used as a source of
symmetry information in preference to the above space-group names.
They are only intended as comments.
;
_shelx_estimated_absorpt_t_min 0.784
_shelx_estimated_absorpt_t_max 0.877

loop_
_space_group_symop_operation_xyz
'x, y, z'
'-x, y+1/2, -z+1/2'
'-x, -y, -z'
'x, -y-1/2, z-1/2'

loop_
_atom_site_label
_atom_site_type_symbol
_atom_site_fract_x
_atom_site_fract_y
_atom_site_fract_z
_atom_site_U_iso_or_equiv
_atom_site_adp_type
_atom_site_occupancy
_atom_site_site_symmetry_order
_atom_site_calc_flag
_atom_site_refinement_flags_posn
_atom_site_refinement_flags_adp
Ru1 Ru 0.51479(7) 0.63871(2) 0.66864(6) 0.0193(2) Uani 1 1 d . .
Cl1 Cl 0.5267(2) 0.69695(7) 0.49387(19) 0.0302(5) Uani 1 1 d . .
O1 O 0.5326(5) 0.58789(17) 0.5194(5) 0.0213(12) Uani 1 1 d . .
O2 O 0.2962(5) 0.64288(18) 0.5679(5) 0.0231(11) Uani 1 1 d . .
N1 N 0.4460(6) 0.5492(2) 0.3077(6) 0.0185(14) Uani 1 1 d . .
N2 N 0.3210(7) 0.5457(2) 0.1981(6) 0.0245(15) Uani 1 1 d . .
C1 C 0.5745(8) 0.5284(3) 0.2977(7) 0.0190(16) Uani 1 1 d . .
C2 C 0.6730(7) 0.5108(2) 0.4143(8) 0.0204(17) Uani 1 1 d . .
H2 H 0.654239 0.511502 0.501680 0.025 Uiso 1 1 calc R U
C3 C 0.8020(8) 0.4918(3) 0.4043(8) 0.0267(18) Uani 1 1 d . .
H3 H 0.871244 0.480227 0.484563 0.032 Uiso 1 1 calc R U
C4 C 0.8256(9) 0.4904(3) 0.2739(8) 0.032(2) Uani 1 1 d . .
H4 H 0.911642 0.477742 0.265362 0.038 Uiso 1 1 calc R U
C5 C 0.7243(9) 0.5074(3) 0.1569(8) 0.033(2) Uani 1 1 d . .
H5 H 0.741287 0.506036 0.068798 0.039 Uiso 1 1 calc R U
C6 C 0.5995(8) 0.5262(3) 0.1672(8) 0.0255(18) Uani 1 1 d . .
H6 H 0.530617 0.537761 0.086626 0.031 Uiso 1 1 calc R U
C7 C 0.4314(8) 0.5799(2) 0.4107(7) 0.0202(17) Uani 1 1 d . .
C8 C 0.2278(8) 0.5724(3) 0.2334(7) 0.0213(17) Uani 1 1 d . .
C9 C 0.2891(7) 0.5958(3) 0.3667(7) 0.0185(16) Uani 1 1 d . .
C10 C 0.0811(8) 0.5751(3) 0.1390(7) 0.0271(18) Uani 1 1 d . .
H10A H 0.063387 0.607597 0.098319 0.041 Uiso 1 1 calc R U
H10B H 0.014559 0.568339 0.192021 0.041 Uiso 1 1 calc R U
H10C H 0.068789 0.550997 0.064714 0.041 Uiso 1 1 calc R U
C11 C 0.2286(8) 0.6264(3) 0.4485(7) 0.0196(17) Uani 1 1 d . .
C12 C 0.0754(7) 0.6410(3) 0.3947(7) 0.0191(15) Uani 1 1 d . .
C13 C 0.0349(8) 0.6801(3) 0.2970(7) 0.0234(17) Uani 1 1 d . .
C14 C 0.1373(8) 0.7076(3) 0.2514(8) 0.0277(19) Uani 1 1 d . .
H14 H 0.234692 0.700103 0.286073 0.033 Uiso 1 1 calc R U
C15 C 0.0927(9) 0.7444(3) 0.1581(8) 0.032(2) Uani 1 1 d . .
H15 H 0.160141 0.762860 0.129513 0.039 Uiso 1 1 calc R U
C16 C -0.0518(9) 0.7557(3) 0.1031(8) 0.035(2) Uani 1 1 d . .
H16 H -0.080328 0.781260 0.037449 0.042 Uiso 1 1 calc R U
C17 C -0.1499(8) 0.7302(3) 0.1440(8) 0.0276(18) Uani 1 1 d . .
H17 H -0.246767 0.737880 0.105591 0.033 Uiso 1 1 calc R U
C18 C -0.1093(8) 0.6920(3) 0.2440(7) 0.0229(17) Uani 1 1 d . .
C19 C -0.2073(9) 0.6658(3) 0.2922(8) 0.030(2) Uani 1 1 d . .
H19 H -0.304429 0.673302 0.255036 0.036 Uiso 1 1 calc R U
C20 C -0.1690(8) 0.6298(3) 0.3907(8) 0.0270(18) Uani 1 1 d . .
H20 H -0.237205 0.613596 0.423991 0.032 Uiso 1 1 calc R U
C21 C -0.0245(8) 0.6177(3) 0.4409(8) 0.0250(18) Uani 1 1 d . .
H21 H 0.004110 0.592749 0.508489 0.030 Uiso 1 1 calc R U
C22 C 0.7224(9) 0.6190(3) 0.8030(7) 0.0273(19) Uani 1 1 d . .
C23 C 0.7017(9) 0.6689(3) 0.8144(7) 0.029(2) Uani 1 1 d . .
H23 H 0.769690 0.690992 0.800434 0.034 Uiso 1 1 calc R U
C24 C 0.5803(8) 0.6873(3) 0.8468(7) 0.0207(17) Uani 1 1 d . .
H24 H 0.567557 0.721366 0.852340 0.025 Uiso 1 1 calc R U
C25 C 0.4789(8) 0.6549(3) 0.8705(7) 0.0247(18) Uani 1 1 d . .
C26 C 0.4979(9) 0.6028(3) 0.8568(7) 0.0269(19) Uani 1 1 d . .
H26 H 0.429627 0.580459 0.868935 0.032 Uiso 1 1 calc R U
C27 C 0.6184(8) 0.5865(3) 0.8256(7) 0.0250(18) Uani 1 1 d . .
H27 H 0.631958 0.552566 0.819022 0.030 Uiso 1 1 calc R U
C28 C 0.8439(8) 0.5985(3) 0.7591(8) 0.035(2) Uani 1 1 d . .
H28A H 0.883371 0.623948 0.713465 0.052 Uiso 1 1 calc R U
H28B H 0.810451 0.571608 0.694204 0.052 Uiso 1 1 calc R U
H28C H 0.916627 0.586759 0.841126 0.052 Uiso 1 1 calc R U
C29 C 0.3528(8) 0.6750(3) 0.9100(8) 0.0301(19) Uani 1 1 d . .
H29 H 0.331056 0.707941 0.867421 0.036 Uiso 1 1 calc R U
C30 C 0.2187(9) 0.6444(3) 0.8633(8) 0.039(2) Uani 1 1 d . .
H30A H 0.194385 0.638903 0.762793 0.058 Uiso 1 1 calc R U
H30B H 0.141460 0.661598 0.885186 0.058 Uiso 1 1 calc R U
H30C H 0.234434 0.613177 0.911855 0.058 Uiso 1 1 calc R U
C31 C 0.3992(9) 0.6810(4) 1.0683(8) 0.041(2) Uani 1 1 d . .
H31A H 0.421894 0.649171 1.112419 0.062 Uiso 1 1 calc R U
H31B H 0.322758 0.695848 1.097603 0.062 Uiso 1 1 calc R U
H31C H 0.482547 0.701922 1.096119 0.062 Uiso 1 1 calc R U

loop_
_atom_site_aniso_label
_atom_site_aniso_U_11
_atom_site_aniso_U_22
_atom_site_aniso_U_33
_atom_site_aniso_U_23
_atom_site_aniso_U_13
_atom_site_aniso_U_12
Ru1 0.0219(3) 0.0232(3) 0.0143(3) 0.0000(3) 0.0075(2) 0.0006(3)
Cl1 0.0340(12) 0.0319(11) 0.0236(10) 0.0069(8) 0.0068(9) -0.0063(9)
O1 0.017(3) 0.029(3) 0.017(3) -0.004(2) 0.003(2) 0.006(2)
O2 0.024(3) 0.034(3) 0.013(2) -0.002(2) 0.008(2) 0.000(2)
N1 0.018(4) 0.020(3) 0.020(3) 0.002(3) 0.010(3) 0.003(3)
N2 0.022(4) 0.032(4) 0.022(3) -0.004(3) 0.009(3) -0.004(3)
C1 0.016(4) 0.021(4) 0.025(4) 0.002(3) 0.012(3) 0.000(3)
C2 0.016(4) 0.022(4) 0.026(4) -0.002(3) 0.010(3) -0.002(3)
C3 0.026(5) 0.024(4) 0.029(4) 0.002(3) 0.007(4) 0.003(3)
C4 0.027(5) 0.036(5) 0.041(5) -0.005(4) 0.021(4) 0.003(4)
C5 0.040(6) 0.041(5) 0.027(4) -0.001(4) 0.024(4) 0.007(4)
C6 0.028(5) 0.032(5) 0.020(4) -0.001(3) 0.012(3) 0.000(4)
C7 0.029(5) 0.016(4) 0.020(4) 0.004(3) 0.014(4) -0.004(3)
C8 0.023(4) 0.028(4) 0.019(4) -0.002(3) 0.016(3) -0.002(3)
C9 0.014(4) 0.025(4) 0.016(4) 0.003(3) 0.004(3) -0.001(3)
C10 0.018(4) 0.047(5) 0.017(4) -0.005(4) 0.007(3) 0.006(4)
C11 0.023(4) 0.024(4) 0.013(4) 0.006(3) 0.007(3) 0.003(3)
C12 0.019(4) 0.021(4) 0.019(4) -0.007(3) 0.009(3) 0.003(3)
C13 0.023(4) 0.029(4) 0.020(4) -0.002(3) 0.009(3) 0.002(3)
C14 0.023(5) 0.036(5) 0.030(4) 0.009(4) 0.015(4) 0.007(4)
C15 0.036(5) 0.041(5) 0.027(4) 0.008(4) 0.020(4) -0.002(4)
C16 0.044(6) 0.035(5) 0.025(5) 0.006(4) 0.007(4) 0.006(4)
C17 0.019(4) 0.032(5) 0.026(4) -0.003(4) -0.003(3) 0.005(4)
C18 0.022(4) 0.034(5) 0.014(4) -0.010(3) 0.008(3) 0.000(4)
C19 0.023(5) 0.038(5) 0.030(5) -0.018(4) 0.009(4) 0.000(4)
C20 0.026(5) 0.029(5) 0.031(4) -0.006(4) 0.017(4) -0.004(4)
C21 0.026(5) 0.022(4) 0.029(4) 0.002(3) 0.012(4) 0.002(3)
C22 0.031(5) 0.038(5) 0.015(4) 0.000(3) 0.009(4) 0.003(4)
C23 0.029(5) 0.045(5) 0.015(4) -0.007(3) 0.012(4) -0.016(4)
C24 0.029(5) 0.019(4) 0.014(4) -0.005(3) 0.007(3) -0.003(3)
C25 0.030(5) 0.035(5) 0.010(4) -0.005(3) 0.008(3) 0.001(4)
C26 0.034(5) 0.033(5) 0.012(4) 0.002(3) 0.005(4) -0.007(4)
C27 0.034(5) 0.023(4) 0.016(4) 0.006(3) 0.004(4) 0.009(4)
C28 0.016(5) 0.057(6) 0.033(5) -0.005(4) 0.011(4) 0.009(4)
C29 0.027(5) 0.042(5) 0.026(4) 0.000(4) 0.014(4) 0.009(4)
C30 0.030(5) 0.060(6) 0.030(5) -0.012(4) 0.016(4) -0.003(5)
C31 0.033(5) 0.069(7) 0.027(5) -0.006(4) 0.018(4) 0.008(5)

loop_
_atom_type_symbol
_atom_type_description
_atom_type_scat_dispersion_real
_atom_type_scat_dispersion_imag
_atom_type_scat_source
C C 0.0033 0.0016 'International Tables Vol C Tables 4.2.6.8 and 6.1.1.4'
H H 0.0000 0.0000 'International Tables Vol C Tables 4.2.6.8 and 6.1.1.4'
N N 0.0061 0.0033 'International Tables Vol C Tables 4.2.6.8 and 6.1.1.4'
O O 0.0106 0.0060 'International Tables Vol C Tables 4.2.6.8 and 6.1.1.4'
Cl Cl 0.1484 0.1585 'International Tables Vol C Tables 4.2.6.8 and 6.1.1.4'
Ru Ru -1.2594 0.8363 'International Tables Vol C Tables 4.2.6.8 and 6.1.1.4'

loop_
_geom_angle_atom_site_label_1
_geom_angle_atom_site_label_2
_geom_angle_atom_site_label_3
_geom_angle
O1 Ru1 O2 88.99(18)
O1 Ru1 C27 87.5(2)
O2 Ru1 C27 126.1(3)
O1 Ru1 C23 120.4(3)
O2 Ru1 C23 149.3(3)
C27 Ru1 C23 68.3(3)
O1 Ru1 C22 90.9(2)
O2 Ru1 C22 164.7(2)
C27 Ru1 C22 38.6(3)
C23 Ru1 C22 37.6(3)
O1 Ru1 C24 158.7(2)
O2 Ru1 C24 112.3(2)
C27 Ru1 C24 81.1(3)
C23 Ru1 C24 38.4(3)
C22 Ru1 C24 69.0(3)
O1 Ru1 C26 111.2(3)
O2 Ru1 C26 96.4(3)
C27 Ru1 C26 37.5(3)
C23 Ru1 C26 81.7(3)
C22 Ru1 C26 69.4(3)
C24 Ru1 C26 69.3(3)
O1 Ru1 C25 149.7(2)
O2 Ru1 C25 90.6(2)
C27 Ru1 C25 68.5(3)
C23 Ru1 C25 68.7(3)
C22 Ru1 C25 81.8(3)
C24 Ru1 C25 37.7(3)
C26 Ru1 C25 38.8(3)
O1 Ru1 Cl1 83.71(14)
O2 Ru1 Cl1 82.89(14)
C27 Ru1 Cl1 149.6(2)
C23 Ru1 Cl1 91.3(2)
C22 Ru1 Cl1 112.3(2)
C24 Ru1 Cl1 97.11(19)
C26 Ru1 Cl1 165.1(2)
C25 Ru1 Cl1 126.3(2)
C7 O1 Ru1 121.4(5)
C11 O2 Ru1 128.0(5)
C7 N1 N2 111.7(6)
C7 N1 C1 126.3(6)
N2 N1 C1 121.4(6)
C8 N2 N1 106.3(6)
C2 C1 C6 120.3(7)
C2 C1 N1 120.5(6)
C6 C1 N1 119.2(6)
C1 C2 C3 120.1(7)
C1 C2 H2 119.9
C3 C2 H2 119.9
C4 C3 C2 118.7(7)
C4 C3 H3 120.7
C2 C3 H3 120.7
C5 C4 C3 120.5(7)
C5 C4 H4 119.8
C3 C4 H4 119.8
C6 C5 C4 120.7(7)
C6 C5 H5 119.7
C4 C5 H5 119.7
C5 C6 C1 119.7(7)
C5 C6 H6 120.2
C1 C6 H6 120.2
O1 C7 N1 121.6(7)
O1 C7 C9 132.8(7)
N1 C7 C9 105.6(6)
N2 C8 C9 111.2(7)
N2 C8 C10 119.4(6)
C9 C8 C10 129.4(6)
C7 C9 C11 123.4(6)
C7 C9 C8 105.1(6)
C11 C9 C8 131.4(7)
C8 C10 H10A 109.5
C8 C10 H10B 109.5
H10A C10 H10B 109.5
C8 C10 H10C 109.5
H10A C10 H10C 109.5
H10B C10 H10C 109.5
O2 C11 C9 124.0(7)
O2 C11 C12 116.1(6)
C9 C11 C12 120.0(6)
C21 C12 C13 119.9(7)
C21 C12 C11 120.4(7)
C13 C12 C11 119.7(6)
C18 C13 C12 118.9(7)
C18 C13 C14 119.2(7)
C12 C13 C14 121.9(7)
C15 C14 C13 119.3(7)
C15 C14 H14 120.3
C13 C14 H14 120.3
C14 C15 C16 121.4(8)
C14 C15 H15 119.3
C16 C15 H15 119.3
C17 C16 C15 120.2(8)
C17 C16 H16 119.9
C15 C16 H16 119.9
C16 C17 C18 120.9(7)
C16 C17 H17 119.5
C18 C17 H17 119.5
C19 C18 C13 118.5(7)
C19 C18 C17 122.6(7)
C13 C18 C17 118.9(7)
C20 C19 C18 123.0(8)
C20 C19 H19 118.5
C18 C19 H19 118.5
C19 C20 C21 117.8(7)
C19 C20 H20 121.1
C21 C20 H20 121.1
C12 C21 C20 121.8(7)
C12 C21 H21 119.1
C20 C21 H21 119.1
C23 C22 C27 118.0(7)
C23 C22 C28 122.7(7)
C27 C22 C28 119.2(7)
C23 C22 Ru1 70.8(5)
C27 C22 Ru1 70.0(4)
C28 C22 Ru1 127.2(5)
C22 C23 C24 121.4(7)
C22 C23 Ru1 71.6(5)
C24 C23 Ru1 71.2(4)
C22 C23 H23 119.3
C24 C23 H23 119.3
Ru1 C23 H23 130.6
C25 C24 C23 120.1(7)
C25 C24 Ru1 72.2(4)
C23 C24 Ru1 70.4(4)
C25 C24 H24 120.0
C23 C24 H24 120.0
Ru1 C24 H24 130.0
C24 C25 C26 119.1(7)
C24 C25 C29 119.5(7)
C26 C25 C29 121.3(7)
C24 C25 Ru1 70.1(4)
C26 C25 Ru1 69.8(4)
C29 C25 Ru1 132.8(5)
C27 C26 C25 118.7(7)
C27 C26 Ru1 70.3(4)
C25 C26 Ru1 71.4(4)
C27 C26 H26 120.6
C25 C26 H26 120.6
Ru1 C26 H26 130.0
C26 C27 C22 122.6(7)
C26 C27 Ru1 72.2(4)
C22 C27 Ru1 71.4(4)
C26 C27 H27 118.7
C22 C27 H27 118.7
Ru1 C27 H27 130.7
C22 C28 H28A 109.5
C22 C28 H28B 109.5
H28A C28 H28B 109.5
C22 C28 H28C 109.5
H28A C28 H28C 109.5
H28B C28 H28C 109.5
C25 C29 C30 115.3(7)
C25 C29 C31 106.8(6)
C30 C29 C31 110.5(7)
C25 C29 H29 108.0
C30 C29 H29 108.0
C31 C29 H29 108.0
C29 C30 H30A 109.5
C29 C30 H30B 109.5
H30A C30 H30B 109.5
C29 C30 H30C 109.5
H30A C30 H30C 109.5
H30B C30 H30C 109.5
C29 C31 H31A 109.5
C29 C31 H31B 109.5
H31A C31 H31B 109.5
C29 C31 H31C 109.5
H31A C31 H31C 109.5
H31B C31 H31C 109.5

loop_
_geom_bond_atom_site_label_1
_geom_bond_atom_site_label_2
_geom_bond_distance
Ru1 O1 2.097(5)
Ru1 O2 2.114(5)
Ru1 C27 2.162(7)
Ru1 C23 2.168(8)
Ru1 C22 2.179(8)
Ru1 C24 2.179(7)
Ru1 C26 2.185(7)
Ru1 C25 2.207(7)
Ru1 Cl1 2.4088(19)
O1 C7 1.270(9)
O2 C11 1.277(8)
N1 C7 1.378(9)
N1 N2 1.403(8)
N1 C1 1.429(9)
N2 C8 1.311(9)
C1 C2 1.377(10)
C1 C6 1.407(9)
C2 C3 1.415(10)
C2 H2 0.9500
C3 C4 1.399(10)
C3 H3 0.9500
C4 C5 1.388(11)
C4 H4 0.9500
C5 C6 1.375(11)
C5 H5 0.9500
C6 H6 0.9500
C7 C9 1.422(10)
C8 C9 1.452(10)
C8 C10 1.491(10)
C9 C11 1.426(10)
C10 H10A 0.9800
C10 H10B 0.9800
C10 H10C 0.9800
C11 C12 1.514(10)
C12 C21 1.371(10)
C12 C13 1.435(10)
C13 C18 1.414(10)
C13 C14 1.447(10)
C14 C15 1.366(10)
C14 H14 0.9500
C15 C16 1.413(12)
C15 H15 0.9500
C16 C17 1.359(11)
C16 H16 0.9500
C17 C18 1.431(10)
C17 H17 0.9500
C18 C19 1.407(11)
C19 C20 1.375(11)
C19 H19 0.9500
C20 C21 1.415(10)
C20 H20 0.9500
C21 H21 0.9500
C22 C23 1.401(11)
C22 C27 1.434(11)
C22 C28 1.509(10)
C23 C24 1.431(10)
C23 H23 0.9500
C24 C25 1.417(10)
C24 H24 0.9500
C25 C26 1.460(11)
C25 C29 1.525(10)
C26 C27 1.398(11)
C26 H26 0.9500
C27 H27 0.9500
C28 H28A 0.9800
C28 H28B 0.9800
C28 H28C 0.9800
C29 C30 1.529(11)
C29 C31 1.532(10)
C29 H29 1.0000
C30 H30A 0.9800
C30 H30B 0.9800
C30 H30C 0.9800
C31 H31A 0.9800
C31 H31B 0.9800
C31 H31C 0.9800

loop_
_geom_torsion_atom_site_label_1
_geom_torsion_atom_site_label_2
_geom_torsion_atom_site_label_3
_geom_torsion_atom_site_label_4
_geom_torsion
C7 N1 N2 C8 -2.0(7)
C1 N1 N2 C8 -173.5(6)
C7 N1 C1 C2 41.4(10)
N2 N1 C1 C2 -148.4(7)
C7 N1 C1 C6 -138.2(7)
N2 N1 C1 C6 31.9(9)
C6 C1 C2 C3 1.8(11)
N1 C1 C2 C3 -177.8(6)
C1 C2 C3 C4 -1.2(11)
C2 C3 C4 C5 0.1(12)
C3 C4 C5 C6 0.5(13)
C4 C5 C6 C1 0.1(12)
C2 C1 C6 C5 -1.3(11)
N1 C1 C6 C5 178.3(7)
Ru1 O1 C7 N1 175.2(5)
Ru1 O1 C7 C9 -7.1(10)
N2 N1 C7 O1 179.8(6)
C1 N1 C7 O1 -9.2(10)
N2 N1 C7 C9 1.5(7)
C1 N1 C7 C9 172.5(6)
N1 N2 C8 C9 1.6(8)
N1 N2 C8 C10 -178.2(6)
O1 C7 C9 C11 -1.4(12)
N1 C7 C9 C11 176.6(6)
O1 C7 C9 C8 -178.5(7)
N1 C7 C9 C8 -0.6(7)
N2 C8 C9 C7 -0.7(8)
C10 C8 C9 C7 179.1(7)
N2 C8 C9 C11 -177.4(7)
C10 C8 C9 C11 2.3(13)
Ru1 O2 C11 C9 8.5(10)
Ru1 O2 C11 C12 -171.7(4)
C7 C9 C11 O2 0.9(11)
C8 C9 C11 O2 177.2(7)
C7 C9 C11 C12 -179.0(6)
C8 C9 C11 C12 -2.7(12)
O2 C11 C12 C21 -79.5(9)
C9 C11 C12 C21 100.4(8)
O2 C11 C12 C13 99.2(7)
C9 C11 C12 C13 -81.0(9)
C21 C12 C13 C18 -3.6(10)
C11 C12 C13 C18 177.7(6)
C21 C12 C13 C14 176.3(7)
C11 C12 C13 C14 -2.4(10)
C18 C13 C14 C15 -0.1(11)
C12 C13 C14 C15 180.0(7)
C13 C14 C15 C16 -1.1(12)
C14 C15 C16 C17 0.8(13)
C15 C16 C17 C18 0.7(12)
C12 C13 C18 C19 1.7(10)
C14 C13 C18 C19 -178.3(7)
C12 C13 C18 C17 -178.5(6)
C14 C13 C18 C17 1.6(10)
C16 C17 C18 C19 177.9(7)
C16 C17 C18 C13 -1.9(11)
C13 C18 C19 C20 1.4(11)
C17 C18 C19 C20 -178.4(7)
C18 C19 C20 C21 -2.5(11)
C13 C12 C21 C20 2.6(11)
C11 C12 C21 C20 -178.7(7)
C19 C20 C21 C12 0.5(11)
C27 C22 C23 C24 -0.4(11)
C28 C22 C23 C24 175.5(7)
Ru1 C22 C23 C24 53.1(6)
C27 C22 C23 Ru1 -53.5(6)
C28 C22 C23 Ru1 122.5(7)
C22 C23 C24 C25 1.1(11)
Ru1 C23 C24 C25 54.4(6)
C22 C23 C24 Ru1 -53.3(7)
C23 C24 C25 C26 -2.1(10)
Ru1 C24 C25 C26 51.5(6)
C23 C24 C25 C29 177.8(6)
Ru1 C24 C25 C29 -128.7(6)
C23 C24 C25 Ru1 -53.5(6)
C24 C25 C26 C27 2.3(10)
C29 C25 C26 C27 -177.6(7)
Ru1 C25 C26 C27 53.9(6)
C24 C25 C26 Ru1 -51.6(6)
C29 C25 C26 Ru1 128.5(7)
C25 C26 C27 C22 -1.6(10)
Ru1 C26 C27 C22 52.8(6)
C25 C26 C27 Ru1 -54.4(6)
C23 C22 C27 C26 0.7(11)
C28 C22 C27 C26 -175.4(7)
Ru1 C22 C27 C26 -53.2(6)
C23 C22 C27 Ru1 53.8(6)
C28 C22 C27 Ru1 -122.3(7)
C24 C25 C29 C30 150.2(7)
C26 C25 C29 C30 -30.0(10)
Ru1 C25 C29 C30 60.7(10)
C24 C25 C29 C31 -86.6(9)
C26 C25 C29 C31 93.2(9)
Ru1 C25 C29 C31 -176.1(6)

loop_
_publcif_info_exptl_table_extra_item
sin_theta_over_lambda_max
